data_7236388
loop_
_publ_author_name
'Rakstys, Kasparas'
'Paek, Sanghyun'
'Sohail, Muhammad'
'Gao, Peng'
'Cho, Kyung Taek'
'Gratia, Paul'
'Lee, Yonghui'
'Dahmen, Klaus H.'
'Nazeeruddin, Mohammad Khaja'

_publ_section_title
;
 A highly hindered bithiophene-functionalized dispiro-oxepine derivative
 as an efficient hole transporting material for perovskite solar cells
;
_journal_issue 47
_journal_name_full 'Journal of Materials Chemistry A'
_journal_page_first 18259
_journal_paper_doi 10.1039/C6TA09028A
_journal_volume 4
_journal_year 2016
_chemical_formula_moiety 'C90 H72 N4 O9 S2, C2.8 H1.2 N O'
_chemical_formula_sum 'C90 H72 N4 O9 S2'
_chemical_formula_weight 1417.63
_space_group_crystal_system monoclinic
_space_group_IT_number 14
_space_group_name_Hall '-P 2ybc'
_space_group_name_H-M_alt 'P 1 21/c 1'
_atom_sites_solution_hydrogens mixed
_audit_creation_date 2016-07-21
_audit_creation_method
;
Olex2 1.2
(compiled 2015.09.30 svn.r3233 for OlexSys, GUI svn.r5103)
;
_audit_update_record
;
2016-07-21 deposited with the CCDC.
2016-10-21 downloaded from the CCDC.
;
_cell_angle_alpha 90
_cell_angle_beta 107.428(8)
_cell_angle_gamma 90
_cell_formula_units_Z 4
_cell_length_a 25.4756(19)
_cell_length_b 16.5543(11)
_cell_length_c 19.5340(13)
_cell_measurement_temperature 293(2)
_cell_volume 7859.9(10)
_computing_molecular_graphics 'Olex2 (Dolomanov et al., 2009)'
_computing_publication_material 'Olex2 (Dolomanov et al., 2009)'
_computing_structure_refinement 'ShelXL (Sheldrick, 2015)'
_diffrn_ambient_temperature 293
_diffrn_measured_fraction_theta_full 1.000
_diffrn_measured_fraction_theta_max 0.969
_diffrn_radiation_type CuK\a
_diffrn_radiation_wavelength 1.54178
_diffrn_reflns_av_R_equivalents 0.1013
_diffrn_reflns_av_unetI/netI 0.0921
_diffrn_reflns_Laue_measured_fraction_full 1.000
_diffrn_reflns_Laue_measured_fraction_max 0.969
_diffrn_reflns_limit_h_max 29
_diffrn_reflns_limit_h_min -31
_diffrn_reflns_limit_k_max 19
_diffrn_reflns_limit_k_min -20
_diffrn_reflns_limit_l_max 24
_diffrn_reflns_limit_l_min -16
_diffrn_reflns_number 56848
_diffrn_reflns_point_group_measured_fraction_full 1.000
_diffrn_reflns_point_group_measured_fraction_max 0.969
_diffrn_reflns_theta_full 67.679
_diffrn_reflns_theta_max 76.936
_diffrn_reflns_theta_min 3.571
_exptl_absorpt_coefficient_mu 1.094
_exptl_crystal_colour 'clear light colourless'
_exptl_crystal_colour_lustre clear
_exptl_crystal_colour_modifier light
_exptl_crystal_colour_primary colourless
_exptl_crystal_density_diffrn 1.198
_exptl_crystal_description needle
_exptl_crystal_F_000 2976
_exptl_crystal_preparation synthesis
_exptl_crystal_recrystallization_method 'solvent solvent diffusion'
_exptl_crystal_size_max 8.0
_exptl_crystal_size_mid 2.0
_exptl_crystal_size_min 1.0
_refine_diff_density_max 1.074
_refine_diff_density_min -0.396
_refine_diff_density_rms 0.066
_refine_ls_extinction_method none
_refine_ls_goodness_of_fit_ref 1.024
_refine_ls_hydrogen_treatment mixed
_refine_ls_matrix_type full
_refine_ls_number_parameters 1090
_refine_ls_number_reflns 16089
_refine_ls_number_restraints 0
_refine_ls_restrained_S_all 1.024
_refine_ls_R_factor_all 0.1430
_refine_ls_R_factor_gt 0.0891
_refine_ls_shift/su_max 0.000
_refine_ls_shift/su_mean 0.000
_refine_ls_structure_factor_coef Fsqd
_refine_ls_weighting_details
;
 w=1/[\s^2^(Fo^2^)+(0.1191P)^2^+5.6881P]
 where P=(Fo^2^+2Fc^2^)/3
;
_refine_ls_weighting_scheme calc
_refine_ls_wR_factor_gt 0.2314
_refine_ls_wR_factor_ref 0.2758
_reflns_Friedel_coverage 0.000
_reflns_number_gt 9327
_reflns_number_total 16089
_reflns_threshold_expression 'I > 2\s(I)'
_cod_data_source_file c6ta09028a2.cif
_cod_data_source_block sohail
_cod_database_code 7236388
_shelxl_version_number 2013-2
_shelx_space_group_comment
;
The symmetry employed for this shelxl refinement is uniquely defined
by the following loop, which should always be used as a source of
symmetry information in preference to the above space-group names.
They are only intended as comments.
;
_olex2_refinement_description
;
1. Fixed Uiso
 At 1.2 times of:
  All C(H) groups
 At 1.5 times of:
  All C(H,H,H) groups
2. Others
 Sof(C91B)=Sof(C92B)=Sof(H92B)=Sof(C93B)=Sof(H93B)=Sof(C94B)=Sof(C95B)=
 Sof(H95B)=Sof(C96B)=Sof(H96B)=Sof(O7B)=Sof(C72B)=Sof(H72D)=Sof(H72E)=Sof(H72F)=
 1-FVAR(1)
 Sof(C91A)=Sof(C92A)=Sof(H92A)=Sof(C93A)=Sof(H93A)=Sof(C94A)=Sof(C95A)=
 Sof(H95A)=Sof(C96A)=Sof(H96A)=Sof(O7A)=Sof(C72A)=Sof(H72A)=Sof(H72B)=Sof(H72C)=
 FVAR(1)
 Sof(C115)=Sof(N116)=Sof(O117)=Sof(C118)=Sof(H111)=1-FVAR(2)
 Sof(C110)=Sof(O111)=Sof(N112)=Sof(C113)=Sof(C114)=FVAR(2)
3.a Ternary CH refined with riding coordinates:
 C118(H111)
3.b Aromatic/amide H refined with riding coordinates:
 C6(H6), C8(H8), C9(H9), C14(H14), C15(H15), C17(H17), C18(H18), C19(H19),
 C21(H21), C22(H22), C26(H26), C28(H28), C30(H30), C33(H33), C35(H35), C36(H36),
  C39(H39), C40(H40), C42(H42), C44(H44), C45(H45), C47(H47), C48(H48),
 C49(H49), C51(H51), C53(H53), C55(H55), C56(H56), C57(H57), C60(H60), C61(H61),
  C62(H62), C63(H63), C67(H67), C68(H68), C69(H69), C71(H71), C75(H75),
 C77(H77), C80(H80), C81(H81), C83(H83), C89(H89), C92A(H92A), C93A(H93A),
 C95A(H95A), C96A(H96A), C92B(H92B), C93B(H93B), C95B(H95B), C96B(H96B),
 C101(H101)
3.c Fitted hexagon refined as free rotating group:
 C91A(C92A,C93A,C94A,C95A,C96A), C91B(C92B,C93B,C94B,C95B,C96B)
3.d Idealised Me refined as rotating group:
 C79(H79A,H79B,H79C), C82(H82A,H82B,H82C), C84(H84A,H84B,H84C), C85(H85A,H85B,
 H85C), C87(H87A,H87B,H87C), C90(H90A,H90B,H90C), C72A(H72A,H72B,H72C),
 C72B(H72D,H72E,H72F), C100(H10A,H10B,H10C)
;
_olex2_submission_original_sample_id Sohail
_olex2_submission_special_instructions 'No special instructions were received'

loop_
_space_group_symop_operation_xyz
'x, y, z'
'-x, y+1/2, -z+1/2'
'-x, -y, -z'
'x, -y-1/2, z-1/2'

loop_
_atom_site_label
_atom_site_type_symbol
_atom_site_fract_x
_atom_site_fract_y
_atom_site_fract_z
_atom_site_U_iso_or_equiv
_atom_site_adp_type
_atom_site_occupancy
_atom_site_site_symmetry_order
_atom_site_calc_flag
_atom_site_refinement_flags_posn
_atom_site_refinement_flags_occupancy
_atom_site_disorder_assembly
_atom_site_disorder_group
S1 S 0.28266(5) 0.59293(7) 0.18069(6) 0.0512(3) Uani 1 1 d . . . .
S2 S 0.15532(5) 0.61306(7) 0.18370(6) 0.0484(3) Uani 1 1 d . . . .
O1 O 0.26747(12) 0.81588(18) 0.33092(15) 0.0436(6) Uani 1 1 d . . . .
O2 O 0.69091(15) 0.9876(3) 0.4553(3) 0.0777(12) Uani 1 1 d . . . .
O3 O 0.4476(2) 0.6840(3) 0.6620(2) 0.0885(14) Uani 1 1 d . . . .
O4 O 0.4730(2) 0.5692(3) 0.2668(2) 0.0850(14) Uani 1 1 d . . . .
O5 O -0.0226(2) 0.7159(3) 0.1262(3) 0.0945(14) Uani 1 1 d . . . .
O6 O 0.0913(2) 1.0910(4) -0.1857(3) 0.117(2) Uani 1 1 d . . . .
O8 O 0.3001(4) 0.2302(4) 0.5301(6) 0.218(6) Uani 1 1 d . . . .
O9 O 0.0936(4) 1.1500(3) 0.1360(4) 0.168(4) Uani 1 1 d . . . .
N1 N 0.48385(15) 0.8628(2) 0.43787(19) 0.0499(9) Uani 1 1 d . . . .
N2 N 0.08559(17) 0.9545(2) 0.3656(2) 0.0532(9) Uani 1 1 d . . . .
N3 N 0.13543(16) 0.9114(3) 0.0654(2) 0.0545(9) Uani 1 1 d . . . .
N4 N 0.36515(16) 0.5377(3) 0.4759(2) 0.0535(9) Uani 1 1 d . . . .
C1 C 0.20906(16) 0.6694(2) 0.2380(2) 0.0400(8) Uani 1 1 d . . . .
C2 C 0.19878(16) 0.8075(2) 0.3876(2) 0.0398(8) Uani 1 1 d . . . .
C3 C 0.34596(17) 0.9311(3) 0.2668(2) 0.0433(9) Uani 1 1 d . . . .
C4 C 0.26167(17) 0.6720(3) 0.2244(2) 0.0415(8) Uani 1 1 d . . . .
C5 C 0.26607(16) 0.7052(2) 0.41200(19) 0.0381(8) Uani 1 1 d . . . .
C6 C 0.28022(18) 0.6838(3) 0.5394(2) 0.0458(9) Uani 1 1 d . . . .
H6 H 0.2727 0.6968 0.5818 0.055 Uiso 1 1 calc R . . .
C7 C 0.23238(16) 0.7580(2) 0.3507(2) 0.0383(8) Uani 1 1 d . . . .
C8 C 0.17856(18) 0.8189(3) 0.4997(2) 0.0472(10) Uani 1 1 d . . . .
H8 H 0.1847 0.8037 0.5473 0.057 Uiso 1 1 calc R . . .
C9 C 0.30314(17) 0.6455(3) 0.4115(2) 0.0442(9) Uani 1 1 d . . . .
H9 H 0.3111 0.6329 0.3692 0.053 Uiso 1 1 calc R . . .
C10 C 0.29234(16) 0.8136(3) 0.2737(2) 0.0394(8) Uani 1 1 d . . . .
C11 C 0.26066(17) 0.8709(2) 0.2136(2) 0.0406(8) Uani 1 1 d . . . .
C12 C 0.25350(16) 0.7239(3) 0.4757(2) 0.0410(8) Uani 1 1 d . . . .
C13 C 0.20958(17) 0.7851(3) 0.4594(2) 0.0405(8) Uani 1 1 d . . . .
C14 C 0.13870(17) 0.6889(3) 0.2886(2) 0.0438(9) Uani 1 1 d . . . .
H14 H 0.1216 0.7093 0.3208 0.053 Uiso 1 1 calc R . . .
C15 C 0.34742(18) 0.7135(3) 0.2199(2) 0.0468(9) Uani 1 1 d . . . .
H15 H 0.3777 0.7474 0.2272 0.056 Uiso 1 1 calc R . . .
C16 C 0.43803(17) 0.8850(3) 0.3801(2) 0.0459(9) Uani 1 1 d . . . .
C17 C 0.39136(17) 0.8341(3) 0.3588(2) 0.0433(9) Uani 1 1 d . . . .
H17 H 0.3909 0.7851 0.3818 0.052 Uiso 1 1 calc R . . .
C18 C 0.43767(18) 0.9572(3) 0.3427(2) 0.0480(10) Uani 1 1 d . . . .
H18 H 0.4685 0.9904 0.3558 0.058 Uiso 1 1 calc R . . .
C19 C 0.2198(2) 0.9884(3) 0.1126(2) 0.0514(10) Uani 1 1 d . . . .
H19 H 0.2057 1.0283 0.0785 0.062 Uiso 1 1 calc R . . .
C20 C 0.30083(16) 0.7316(3) 0.2429(2) 0.0407(8) Uani 1 1 d . . . .
C21 C 0.20882(17) 0.8617(3) 0.1675(2) 0.0445(9) Uani 1 1 d . . . .
H21 H 0.1879 0.8166 0.1709 0.053 Uiso 1 1 calc R . . .
C22 C 0.31806(18) 0.6244(3) 0.5385(2) 0.0488(10) Uani 1 1 d . . . .
H22 H 0.3365 0.5979 0.5809 0.059 Uiso 1 1 calc R . . .
C23 C 0.34685(17) 0.8582(3) 0.3037(2) 0.0413(9) Uani 1 1 d . . . .
C24 C 0.29311(18) 0.9384(3) 0.2111(2) 0.0426(9) Uani 1 1 d . . . .
C25 C 0.19445(16) 0.7080(2) 0.2913(2) 0.0386(8) Uani 1 1 d . . . .
C26 C 0.15926(18) 0.8642(3) 0.3558(2) 0.0444(9) Uani 1 1 d . . . .
H26 H 0.1534 0.8791 0.3082 0.053 Uiso 1 1 calc R . . .
C27 C 0.09436(19) 0.8635(3) 0.0816(2) 0.0497(10) Uani 1 1 d . . . .
C28 C 0.13830(19) 0.8755(3) 0.4683(2) 0.0492(10) Uani 1 1 d . . . .
H28 H 0.1177 0.8984 0.4953 0.059 Uiso 1 1 calc R . . .
C29 C 0.12822(18) 0.8987(3) 0.3964(2) 0.0469(9) Uani 1 1 d . . . .
C30 C 0.55934(19) 0.8871(3) 0.3872(3) 0.0560(11) Uani 1 1 d . . . .
H30 H 0.5400 0.8596 0.3458 0.067 Uiso 1 1 calc R . . .
C31 C 0.32910(18) 0.6034(3) 0.4752(2) 0.0483(10) Uani 1 1 d . . . .
C32 C 0.47730(18) 0.8180(3) 0.4973(2) 0.0464(9) Uani 1 1 d . . . .
C33 C 0.08334(19) 0.8705(3) 0.1463(3) 0.0515(10) Uani 1 1 d . . . .
H33 H 0.1024 0.9088 0.1793 0.062 Uiso 1 1 calc R . . .
C34 C 0.4496(2) 0.5635(4) 0.3215(3) 0.0664(14) Uani 1 1 d . . . .
C35 C 0.2721(2) 0.9974(3) 0.1593(2) 0.0507(10) Uani 1 1 d . . . .
H35 H 0.2931 1.0425 0.1564 0.061 Uiso 1 1 calc R . . .
C36 C 0.4302(2) 0.8260(3) 0.5194(2) 0.0546(11) Uani 1 1 d . . . .
H36 H 0.4037 0.8636 0.4961 0.066 Uiso 1 1 calc R . . .
C37 C 0.53670(18) 0.8957(3) 0.4434(2) 0.0484(10) Uani 1 1 d . . . .
C38 C 0.12226(19) 0.9537(3) -0.0015(2) 0.0532(11) Uani 1 1 d . . . .
C39 C 0.11360(18) 0.6379(3) 0.2340(2) 0.0481(9) Uani 1 1 d . . . .
H39 H 0.0778 0.6189 0.2252 0.058 Uiso 1 1 calc R . . .
C40 C 0.0451(2) 0.8227(3) 0.1634(3) 0.0557(11) Uani 1 1 d . . . .
H40 H 0.0388 0.8281 0.2077 0.067 Uiso 1 1 calc R . . .
C41 C 0.6401(2) 0.9593(3) 0.4549(3) 0.0608(12) Uani 1 1 d . . . .
C42 C 0.1538(2) 0.9425(3) -0.0470(3) 0.0580(12) Uani 1 1 d . . . .
H42 H 0.1818 0.9042 -0.0355 0.070 Uiso 1 1 calc R . . .
C43 C 0.39547(19) 0.5424(3) 0.4254(2) 0.0530(11) Uani 1 1 d . . . .
C44 C 0.4584(2) 0.6171(4) 0.3780(3) 0.0621(12) Uani 1 1 d . . . .
H44 H 0.4823 0.6606 0.3818 0.074 Uiso 1 1 calc R . . .
C45 C 0.39249(18) 0.9803(3) 0.2864(2) 0.0471(9) Uani 1 1 d . . . .
H45 H 0.3932 1.0283 0.2620 0.056 Uiso 1 1 calc R . . .
C47 C 0.1446(2) 0.9872(3) -0.1094(2) 0.0574(11) Uani 1 1 d . . . .
H47 H 0.1662 0.9794 -0.1396 0.069 Uiso 1 1 calc R . . .
C48 C 0.4313(2) 0.6054(3) 0.4290(3) 0.0589(12) Uani 1 1 d . . . .
H48 H 0.4375 0.6415 0.4670 0.071 Uiso 1 1 calc R . . .
C49 C 0.6103(2) 0.9191(4) 0.3926(3) 0.0626(13) Uani 1 1 d . . . .
H49 H 0.6250 0.9139 0.3546 0.075 Uiso 1 1 calc R . . .
C50 C 0.18734(18) 0.9206(3) 0.1151(2) 0.0473(9) Uani 1 1 d . . . .
C51 C 0.56644(19) 0.9360(3) 0.5041(3) 0.0558(11) Uani 1 1 d . . . .
H51 H 0.5513 0.9432 0.5414 0.067 Uiso 1 1 calc R . . .
C52 C 0.0876(2) 1.0049(3) 0.3072(3) 0.0622(14) Uani 1 1 d . . . .
C53 C 0.3427(2) 0.6403(3) 0.1857(3) 0.0555(11) Uani 1 1 d . . . .
H53 H 0.3694 0.6190 0.1673 0.067 Uiso 1 1 calc R . . .
C54 C 0.3468(2) 0.4610(3) 0.4910(3) 0.0638(13) Uani 1 1 d . . . .
C55 C 0.0418(3) 1.0176(3) 0.2493(3) 0.0713(16) Uani 1 1 d . . . .
H55 H 0.0084 0.9936 0.2478 0.086 Uiso 1 1 calc R . . .
C56 C 0.3871(2) 0.4882(3) 0.3683(3) 0.0645(13) Uani 1 1 d . . . .
H56 H 0.3631 0.4450 0.3645 0.077 Uiso 1 1 calc R . . .
C57 C 0.4214(3) 0.7812(4) 0.5733(3) 0.0665(14) Uani 1 1 d . . . .
H57 H 0.3892 0.7872 0.5861 0.080 Uiso 1 1 calc R . . .
C58 C 0.0165(2) 0.7670(3) 0.1150(3) 0.0667(13) Uani 1 1 d . . . .
C60 C 0.6185(2) 0.9664(3) 0.5111(3) 0.0623(12) Uani 1 1 d . . . .
H60 H 0.6386 0.9914 0.5535 0.075 Uiso 1 1 calc R . . .
C61 C 0.5174(2) 0.7645(3) 0.5341(3) 0.0608(12) Uani 1 1 d . . . .
H61 H 0.5497 0.7586 0.5217 0.073 Uiso 1 1 calc R . . .
C62 C 0.5088(3) 0.7186(4) 0.5910(3) 0.0725(15) Uani 1 1 d . . . .
H62 H 0.5356 0.6828 0.6166 0.087 Uiso 1 1 calc R . . .
C63 C 0.0643(2) 0.8070(4) 0.0326(3) 0.0670(14) Uani 1 1 d . . . .
H63 H 0.0705 0.8010 -0.0117 0.080 Uiso 1 1 calc R . . .
C65 C 0.1032(3) 1.0428(4) -0.1257(3) 0.0777(17) Uani 1 1 d . . . .
C67 C 0.1371(3) 1.0419(3) 0.3087(5) 0.088(2) Uani 1 1 d . . . .
H67 H 0.1680 1.0347 0.3481 0.105 Uiso 1 1 calc R . . .
C68 C 0.0258(3) 0.7604(4) 0.0496(3) 0.0802(17) Uani 1 1 d . . . .
H68 H 0.0055 0.7234 0.0162 0.096 Uiso 1 1 calc R . . .
C69 C 0.0705(4) 1.0525(6) -0.0816(5) 0.130(4) Uani 1 1 d . . . .
H69 H 0.0418 1.0897 -0.0938 0.156 Uiso 1 1 calc R . . .
C71 C 0.4143(3) 0.4984(4) 0.3178(3) 0.0736(16) Uani 1 1 d . . . .
H71 H 0.4091 0.4612 0.2806 0.088 Uiso 1 1 calc R . . .
C74 C 0.4608(3) 0.7272(4) 0.6082(3) 0.0682(15) Uani 1 1 d . . . .
C75 C 0.0456(4) 1.0663(4) 0.1931(4) 0.103(3) Uani 1 1 d . . . .
H75 H 0.0148 1.0747 0.1539 0.124 Uiso 1 1 calc R . . .
C76 C 0.0956(6) 1.1029(4) 0.1952(6) 0.126(4) Uani 1 1 d . . . .
C77 C 0.2917(3) 0.4441(3) 0.4778(4) 0.0711(15) Uani 1 1 d . . . .
H77 H 0.2658 0.4840 0.4588 0.085 Uiso 1 1 calc R . . .
C79 C -0.0352(3) 0.7231(4) 0.1908(5) 0.096(2) Uani 1 1 d . . . .
H79A H -0.0627 0.6839 0.1921 0.144 Uiso 1 1 calc GR . . .
H79B H -0.0490 0.7763 0.1944 0.144 Uiso 1 1 calc GR . . .
H79C H -0.0027 0.7139 0.2302 0.144 Uiso 1 1 calc GR . . .
C80 C 0.3862(3) 0.4011(4) 0.5202(4) 0.095(2) Uani 1 1 d . . . .
H80 H 0.4235 0.4124 0.5303 0.114 Uiso 1 1 calc R . . .
C81 C 0.0797(3) 1.0079(5) -0.0195(4) 0.091(2) Uani 1 1 d . . . .
H81 H 0.0572 1.0145 0.0099 0.109 Uiso 1 1 calc R . . .
C82 C 0.1318(3) 1.0989(4) -0.2211(3) 0.0842(19) Uani 1 1 d . . . .
H82A H 0.1237 1.1450 -0.2522 0.126 Uiso 1 1 calc GR . . .
H82B H 0.1322 1.0512 -0.2489 0.126 Uiso 1 1 calc GR . . .
H82C H 0.1672 1.1058 -0.1862 0.126 Uiso 1 1 calc GR . . .
C83 C 0.2744(4) 0.3686(4) 0.4924(5) 0.105(3) Uani 1 1 d . . . .
H83 H 0.2372 0.3585 0.4856 0.127 Uiso 1 1 calc R . . .
C84 C 0.7221(3) 1.0304(5) 0.5184(5) 0.097(2) Uani 1 1 d . . . .
H84A H 0.7575 1.0443 0.5140 0.145 Uiso 1 1 calc GR . . .
H84B H 0.7267 0.9968 0.5599 0.145 Uiso 1 1 calc GR . . .
H84C H 0.7028 1.0788 0.5236 0.145 Uiso 1 1 calc GR . . .
C85 C 0.1451(6) 1.1833(6) 0.1330(8) 0.241(10) Uani 1 1 d . . . .
H85A H 0.1389 1.2159 0.0907 0.361 Uiso 1 1 calc GR . . .
H85B H 0.1699 1.1402 0.1316 0.361 Uiso 1 1 calc GR . . .
H85C H 0.1608 1.2160 0.1747 0.361 Uiso 1 1 calc GR . . .
C86 C 0.3129(4) 0.3083(5) 0.5172(7) 0.136(5) Uani 1 1 d . . . .
C87 C 0.5062(3) 0.6372(5) 0.2662(4) 0.096(2) Uani 1 1 d . . . .
H87A H 0.5162 0.6376 0.2226 0.144 Uiso 1 1 calc GR . . .
H87B H 0.5388 0.6348 0.3066 0.144 Uiso 1 1 calc GR . . .
H87C H 0.4861 0.6855 0.2690 0.144 Uiso 1 1 calc GR . . .
C89 C 0.3692(4) 0.3261(5) 0.5338(6) 0.133(4) Uani 1 1 d . . . .
H89 H 0.3951 0.2866 0.5541 0.160 Uiso 1 1 calc R . . .
C90 C 0.2421(7) 0.2103(6) 0.5077(12) 0.289(13) Uani 1 1 d . . . .
H90A H 0.2375 0.1544 0.5175 0.433 Uiso 1 1 calc GR . . .
H90B H 0.2268 0.2201 0.4572 0.433 Uiso 1 1 calc GR . . .
H90C H 0.2234 0.2432 0.5336 0.433 Uiso 1 1 calc GR . . .
C91A C 0.0329(3) 0.9352(5) 0.3785(5) 0.042(3) Uani 0.512(8) 1 d . P A 1
C92A C 0.0024(3) 0.9956(4) 0.3981(5) 0.047(2) Uani 0.512(8) 1 d G P A 1
H92A H 0.0151 1.0486 0.4029 0.057 Uiso 0.512(8) 1 calc R P A 1
C93A C -0.0472(3) 0.9768(4) 0.4106(4) 0.044(3) Uani 0.512(8) 1 d G P A 1
H93A H -0.0676 1.0172 0.4237 0.053 Uiso 0.512(8) 1 calc R P A 1
C94A C -0.0661(2) 0.8976(5) 0.4034(4) 0.041(2) Uani 0.512(8) 1 d G P A 1
C95A C -0.0356(3) 0.8372(3) 0.3838(4) 0.052(2) Uani 0.512(8) 1 d G P A 1
H95A H -0.0483 0.7842 0.3790 0.062 Uiso 0.512(8) 1 calc R P A 1
C96A C 0.0140(3) 0.8560(4) 0.3713(5) 0.052(3) Uani 0.512(8) 1 d G P A 1
H96A H 0.0344 0.8156 0.3582 0.063 Uiso 0.512(8) 1 calc R P A 1
O7A O -0.1142(3) 0.8726(4) 0.4158(4) 0.060(2) Uani 0.512(8) 1 d . P A 1
C72A C -0.1415(9) 0.9294(9) 0.4454(12) 0.065(4) Uani 0.512(8) 1 d . P A 1
H72A H -0.1745 0.9059 0.4506 0.097 Uiso 0.512(8) 1 calc GR P A 1
H72B H -0.1507 0.9756 0.4143 0.097 Uiso 0.512(8) 1 calc GR P A 1
H72C H -0.1180 0.9458 0.4916 0.097 Uiso 0.512(8) 1 calc GR P A 1
C91B C 0.0359(3) 0.9567(5) 0.3816(6) 0.045(3) Uani 0.488(8) 1 d . P A 2
C92B C 0.0156(3) 1.0303(4) 0.3969(5) 0.045(3) Uani 0.488(8) 1 d G P A 2
H92B H 0.0342 1.0779 0.3940 0.054 Uiso 0.488(8) 1 calc R P A 2
C93B C -0.0324(3) 1.0328(4) 0.4167(4) 0.044(2) Uani 0.488(8) 1 d G P A 2
H93B H -0.0460 1.0821 0.4269 0.052 Uiso 0.488(8) 1 calc R P A 2
C94B C -0.0603(2) 0.9618(5) 0.4211(4) 0.048(4) Uani 0.488(8) 1 d G P A 2
C95B C -0.0400(3) 0.8881(4) 0.4058(4) 0.049(3) Uani 0.488(8) 1 d G P A 2
H95B H -0.0587 0.8406 0.4088 0.058 Uiso 0.488(8) 1 calc R P A 2
C96B C 0.0080(3) 0.8856(4) 0.3861(5) 0.047(3) Uani 0.488(8) 1 d G P A 2
H96B H 0.0216 0.8364 0.3758 0.057 Uiso 0.488(8) 1 calc R P A 2
O7B O -0.1054(3) 0.9710(5) 0.4438(4) 0.061(2) Uani 0.488(8) 1 d . P A 2
C72B C -0.1346(12) 0.8970(11) 0.4563(17) 0.088(7) Uani 0.488(8) 1 d . P A 2
H72D H -0.1582 0.9106 0.4848 0.132 Uiso 0.488(8) 1 calc GR P A 2
H72E H -0.1081 0.8576 0.4812 0.132 Uiso 0.488(8) 1 calc GR P A 2
H72F H -0.1562 0.8753 0.4111 0.132 Uiso 0.488(8) 1 calc GR P A 2
C100 C 0.4734(4) 0.6123(5) 0.6814(4) 0.108(3) Uani 1 1 d . . . .
H10A H 0.4585 0.5858 0.7151 0.161 Uiso 1 1 calc GR . . .
H10B H 0.5120 0.6214 0.7030 0.161 Uiso 1 1 calc GR . . .
H10C H 0.4679 0.5789 0.6396 0.161 Uiso 1 1 calc GR . . .
C101 C 0.1402(4) 1.0894(4) 0.2516(6) 0.116(4) Uani 1 1 d . . . .
H101 H 0.1737 1.1122 0.2523 0.139 Uiso 1 1 calc R . . .
C110 C 0.2847(6) 0.3012(8) 0.3115(8) 0.124(5) Uani 0.796(13) 1 d . P B 1
O111 O 0.2715(8) 0.3674(13) 0.2190(16) 0.354(15) Uani 0.796(13) 1 d . P B 1
N112 N 0.3027(13) 0.2263(11) 0.2827(16) 0.337(17) Uani 0.796(13) 1 d . P B 1
C113 C 0.3231(12) 0.244(2) 0.2273(15) 0.29(2) Uani 0.796(13) 1 d . P B 1
C114 C 0.3166(9) 0.1887(19) 0.3564(11) 0.213(11) Uani 0.796(13) 1 d . P B 1
C115 C 0.3118(16) 0.2770(12) 0.1845(17) 0.072(10) Uani 0.204(13) 1 d . P . .
N116 N 0.2933(10) 0.3125(14) 0.2582(12) 0.060(7) Uani 0.204(13) 1 d . P B .
O117 O 0.3482(14) 0.1730(17) 0.3164(16) 0.108(11) Uani 0.204(13) 1 d . P . .
C118 C 0.2650(18) 0.3603(19) 0.249(2) 0.075(11) Uani 0.204(13) 1 d . P . .
H111 H 0.2345 0.3249 0.2245 0.090 Uiso 0.204(13) 1 calc R P B .
H114 H 0.289(2) 0.146(3) 0.328(3) 0.041(12) Uiso 1 1 d . . . .

loop_
_atom_site_aniso_label
_atom_site_aniso_U_11
_atom_site_aniso_U_22
_atom_site_aniso_U_33
_atom_site_aniso_U_23
_atom_site_aniso_U_13
_atom_site_aniso_U_12
S1 0.0530(6) 0.0532(6) 0.0509(6) -0.0086(5) 0.0206(5) 0.0035(5)
S2 0.0452(6) 0.0549(6) 0.0429(5) -0.0085(4) 0.0097(4) -0.0053(5)
O1 0.0441(16) 0.0525(16) 0.0390(14) -0.0061(12) 0.0196(12) -0.0085(12)
O2 0.0431(19) 0.082(3) 0.106(3) 0.010(2) 0.019(2) -0.0162(18)
O3 0.121(4) 0.090(3) 0.068(2) 0.018(2) 0.048(3) 0.018(3)
O4 0.109(4) 0.093(3) 0.071(3) 0.015(2) 0.055(3) 0.032(3)
O5 0.092(3) 0.090(3) 0.097(3) 0.010(3) 0.022(3) -0.036(3)
O6 0.112(4) 0.137(5) 0.110(4) 0.083(4) 0.042(3) 0.049(4)
O8 0.282(11) 0.066(3) 0.420(15) 0.071(6) 0.281(12) 0.045(5)
O9 0.334(11) 0.080(3) 0.165(6) 0.058(4) 0.188(7) 0.058(5)
N1 0.0375(19) 0.068(2) 0.0429(18) 0.0042(16) 0.0098(15) -0.0088(16)
N2 0.054(2) 0.050(2) 0.065(2) 0.0093(17) 0.0325(19) 0.0104(17)
N3 0.044(2) 0.071(3) 0.0440(19) 0.0130(17) 0.0057(16) 0.0017(18)
N4 0.048(2) 0.065(2) 0.049(2) 0.0092(17) 0.0163(17) 0.0135(18)
C1 0.0338(19) 0.046(2) 0.0377(19) -0.0035(16) 0.0077(15) -0.0041(16)
C2 0.0357(19) 0.048(2) 0.0387(19) -0.0019(16) 0.0161(15) -0.0018(16)
C3 0.043(2) 0.050(2) 0.0401(19) -0.0015(17) 0.0171(17) -0.0012(18)
C4 0.040(2) 0.053(2) 0.0329(17) -0.0046(16) 0.0136(16) 0.0002(17)
C5 0.038(2) 0.044(2) 0.0313(17) -0.0015(15) 0.0087(15) 0.0009(16)
C6 0.046(2) 0.060(3) 0.0310(18) 0.0001(17) 0.0106(16) -0.0010(19)
C7 0.0363(19) 0.044(2) 0.0357(18) -0.0004(15) 0.0120(15) -0.0002(16)
C8 0.048(2) 0.058(3) 0.041(2) -0.0046(18) 0.0205(18) -0.0035(19)
C9 0.044(2) 0.054(2) 0.0345(18) 0.0009(16) 0.0118(16) 0.0047(18)
C10 0.0342(19) 0.053(2) 0.0341(18) 0.0019(16) 0.0152(15) 0.0013(16)
C11 0.045(2) 0.044(2) 0.0357(18) 0.0019(15) 0.0169(16) 0.0057(17)
C12 0.037(2) 0.051(2) 0.0339(18) -0.0025(16) 0.0091(15) -0.0026(16)
C13 0.040(2) 0.047(2) 0.0359(18) -0.0051(15) 0.0127(16) -0.0037(16)
C14 0.039(2) 0.050(2) 0.042(2) -0.0025(17) 0.0127(16) 0.0017(17)
C15 0.045(2) 0.054(2) 0.045(2) -0.0016(18) 0.0183(18) 0.0024(18)
C16 0.037(2) 0.060(3) 0.040(2) -0.0007(18) 0.0109(16) -0.0036(18)
C17 0.037(2) 0.053(2) 0.0386(19) 0.0022(17) 0.0100(16) -0.0018(17)
C18 0.043(2) 0.057(3) 0.044(2) -0.0032(18) 0.0126(18) -0.0093(19)
C19 0.056(3) 0.052(2) 0.043(2) 0.0104(18) 0.0097(19) 0.006(2)
C20 0.038(2) 0.051(2) 0.0340(18) 0.0044(16) 0.0117(15) 0.0063(17)
C21 0.040(2) 0.050(2) 0.043(2) 0.0048(17) 0.0116(17) 0.0028(17)
C22 0.044(2) 0.063(3) 0.039(2) 0.0052(18) 0.0105(17) 0.0042(19)
C23 0.038(2) 0.053(2) 0.0351(18) -0.0017(16) 0.0144(16) -0.0019(17)
C24 0.048(2) 0.048(2) 0.0326(18) 0.0015(15) 0.0121(16) 0.0010(17)
C25 0.0344(19) 0.043(2) 0.0384(19) 0.0023(15) 0.0116(15) 0.0010(15)
C26 0.045(2) 0.047(2) 0.045(2) 0.0008(17) 0.0192(18) 0.0002(17)
C27 0.044(2) 0.052(2) 0.047(2) 0.0042(18) 0.0052(18) 0.0060(19)
C28 0.051(3) 0.054(2) 0.049(2) -0.0064(19) 0.026(2) 0.000(2)
C29 0.047(2) 0.044(2) 0.055(2) -0.0011(18) 0.025(2) 0.0038(18)
C30 0.045(2) 0.070(3) 0.050(2) -0.002(2) 0.0109(19) -0.007(2)
C31 0.041(2) 0.060(3) 0.044(2) 0.0056(19) 0.0119(17) 0.0076(19)
C32 0.044(2) 0.054(2) 0.039(2) -0.0015(17) 0.0094(17) -0.0059(18)
C33 0.044(2) 0.056(3) 0.052(2) -0.002(2) 0.0110(19) 0.0056(19)
C34 0.067(3) 0.078(4) 0.062(3) 0.014(3) 0.032(3) 0.030(3)
C35 0.056(3) 0.048(2) 0.049(2) 0.0057(18) 0.017(2) 0.0008(19)
C36 0.052(3) 0.069(3) 0.045(2) -0.002(2) 0.017(2) -0.009(2)
C37 0.039(2) 0.054(2) 0.051(2) 0.0006(19) 0.0104(18) -0.0048(18)
C38 0.046(2) 0.064(3) 0.042(2) 0.007(2) 0.0026(18) 0.006(2)
C39 0.037(2) 0.053(2) 0.051(2) -0.0006(18) 0.0076(18) -0.0020(18)
C40 0.049(3) 0.054(3) 0.062(3) 0.010(2) 0.014(2) 0.011(2)
C41 0.039(2) 0.059(3) 0.080(3) 0.008(2) 0.011(2) -0.007(2)
C42 0.066(3) 0.057(3) 0.048(2) 0.004(2) 0.014(2) 0.013(2)
C43 0.046(2) 0.066(3) 0.047(2) 0.009(2) 0.0129(19) 0.020(2)
C44 0.051(3) 0.072(3) 0.066(3) 0.006(2) 0.022(2) 0.010(2)
C45 0.047(2) 0.050(2) 0.044(2) 0.0017(17) 0.0144(18) -0.0052(18)
C47 0.067(3) 0.062(3) 0.040(2) 0.0027(19) 0.011(2) 0.000(2)
C48 0.048(3) 0.078(3) 0.053(3) -0.003(2) 0.018(2) 0.006(2)
C49 0.049(3) 0.081(4) 0.061(3) 0.009(3) 0.023(2) -0.006(2)
C50 0.043(2) 0.057(3) 0.041(2) 0.0057(18) 0.0095(17) 0.0050(19)
C51 0.045(2) 0.065(3) 0.054(3) -0.010(2) 0.010(2) -0.002(2)
C52 0.086(4) 0.042(2) 0.075(3) 0.007(2) 0.049(3) 0.015(2)
C53 0.056(3) 0.063(3) 0.053(2) -0.002(2) 0.025(2) 0.009(2)
C54 0.065(3) 0.068(3) 0.069(3) 0.013(3) 0.036(3) 0.019(3)
C55 0.110(5) 0.050(3) 0.065(3) 0.005(2) 0.043(3) 0.015(3)
C56 0.073(4) 0.060(3) 0.063(3) 0.002(2) 0.025(3) 0.009(3)
C57 0.077(4) 0.078(4) 0.049(3) -0.005(2) 0.025(3) -0.006(3)
C58 0.058(3) 0.059(3) 0.077(3) 0.009(3) 0.010(3) -0.008(2)
C60 0.050(3) 0.063(3) 0.066(3) -0.009(2) 0.006(2) -0.013(2)
C61 0.062(3) 0.069(3) 0.049(2) 0.003(2) 0.014(2) 0.012(2)
C62 0.090(4) 0.065(3) 0.054(3) 0.005(2) 0.009(3) 0.018(3)
C63 0.071(3) 0.078(4) 0.046(2) -0.004(2) 0.009(2) -0.004(3)
C65 0.073(4) 0.092(4) 0.065(3) 0.035(3) 0.016(3) 0.021(3)
C67 0.102(5) 0.050(3) 0.137(6) 0.018(3) 0.076(5) 0.013(3)
C68 0.086(4) 0.081(4) 0.061(3) -0.007(3) 0.003(3) -0.026(3)
C69 0.109(6) 0.167(8) 0.131(7) 0.099(7) 0.063(6) 0.091(6)
C71 0.093(4) 0.074(4) 0.062(3) -0.003(3) 0.035(3) 0.016(3)
C74 0.091(4) 0.072(3) 0.054(3) -0.012(2) 0.041(3) -0.011(3)
C75 0.191(9) 0.063(4) 0.079(4) 0.019(3) 0.075(5) 0.041(5)
C76 0.236(12) 0.057(4) 0.145(8) 0.032(5) 0.148(9) 0.042(6)
C77 0.078(4) 0.055(3) 0.091(4) 0.001(3) 0.041(3) 0.008(3)
C79 0.079(5) 0.078(4) 0.139(7) 0.037(4) 0.045(5) -0.002(3)
C80 0.097(5) 0.098(5) 0.110(5) 0.051(4) 0.063(5) 0.044(4)
C81 0.079(4) 0.115(5) 0.091(4) 0.049(4) 0.044(4) 0.051(4)
C82 0.114(6) 0.081(4) 0.058(3) 0.021(3) 0.026(3) 0.011(4)
C83 0.125(7) 0.062(4) 0.170(8) -0.009(4) 0.104(7) -0.001(4)
C84 0.051(3) 0.093(5) 0.137(7) -0.003(4) 0.013(4) -0.027(3)
C85 0.40(2) 0.106(7) 0.37(2) 0.128(10) 0.341(19) 0.112(10)
C86 0.166(9) 0.064(4) 0.236(12) 0.048(6) 0.150(10) 0.034(5)
C87 0.098(5) 0.113(6) 0.101(5) 0.036(4) 0.066(5) 0.031(4)
C89 0.150(8) 0.101(6) 0.204(10) 0.085(6) 0.136(8) 0.064(6)
C90 0.31(2) 0.065(6) 0.64(4) -0.028(12) 0.37(3) -0.039(9)
C91A 0.039(6) 0.046(6) 0.042(6) 0.005(4) 0.012(5) 0.004(4)
C92A 0.041(5) 0.053(6) 0.045(5) -0.002(5) 0.008(4) 0.001(5)
C93A 0.037(5) 0.055(7) 0.041(5) -0.002(4) 0.012(4) 0.010(5)
C94A 0.030(5) 0.050(6) 0.038(4) 0.004(4) 0.004(4) -0.007(4)
C95A 0.057(6) 0.047(5) 0.051(5) 0.001(4) 0.016(4) 0.000(4)
C96A 0.062(6) 0.045(6) 0.054(6) -0.004(4) 0.022(5) 0.009(5)
O7A 0.053(4) 0.060(4) 0.072(4) -0.003(3) 0.025(3) -0.010(3)
C72A 0.061(8) 0.052(10) 0.092(10) -0.004(8) 0.039(7) -0.022(8)
C91B 0.045(7) 0.046(6) 0.046(6) -0.005(4) 0.019(5) 0.004(4)
C92B 0.038(5) 0.063(7) 0.033(4) 0.000(5) 0.006(4) 0.013(5)
C93B 0.046(5) 0.047(5) 0.038(4) 0.002(4) 0.012(4) 0.013(4)
C94B 0.037(5) 0.075(10) 0.036(5) 0.004(5) 0.016(4) 0.016(5)
C95B 0.033(5) 0.062(7) 0.053(5) 0.010(5) 0.016(5) 0.005(5)
C96B 0.045(5) 0.052(7) 0.050(6) 0.000(5) 0.022(4) 0.015(5)
O7B 0.056(4) 0.068(5) 0.066(4) 0.002(3) 0.030(4) 0.014(4)
C72B 0.082(12) 0.066(14) 0.135(17) -0.003(13) 0.061(12) -0.017(12)
C100 0.165(8) 0.094(5) 0.085(5) 0.039(4) 0.071(5) 0.039(5)
C101 0.163(9) 0.049(3) 0.192(10) 0.035(5) 0.138(9) 0.025(4)
C110 0.151(12) 0.094(8) 0.151(12) -0.022(8) 0.082(10) -0.006(7)
O111 0.209(17) 0.28(2) 0.45(3) 0.13(2) -0.089(19) -0.152(16)
N112 0.41(4) 0.121(13) 0.34(3) 0.087(17) -0.10(3) -0.061(18)
C113 0.28(3) 0.46(5) 0.21(3) -0.19(3) 0.20(3) -0.20(3)
C114 0.162(18) 0.31(3) 0.135(15) 0.015(18) -0.002(13) 0.047(19)
C115 0.15(3) 0.023(10) 0.085(19) -0.010(10) 0.10(2) -0.006(12)
N116 0.070(15) 0.049(12) 0.050(12) 0.010(9) 0.003(10) -0.017(11)
O117 0.13(3) 0.097(19) 0.091(18) -0.031(15) 0.029(17) 0.026(16)
C118 0.11(3) 0.051(15) 0.10(2) -0.015(15) 0.09(2) 0.013(16)

loop_
_atom_type_symbol
_atom_type_description
_atom_type_scat_dispersion_real
_atom_type_scat_dispersion_imag
_atom_type_scat_source
C C 0.0181 0.0091 'International Tables Vol C Tables 4.2.6.8 and 6.1.1.4'
H H 0.0000 0.0000 'International Tables Vol C Tables 4.2.6.8 and 6.1.1.4'
N N 0.0311 0.0180 'International Tables Vol C Tables 4.2.6.8 and 6.1.1.4'
O O 0.0492 0.0322 'International Tables Vol C Tables 4.2.6.8 and 6.1.1.4'
S S 0.3331 0.5567 'International Tables Vol C Tables 4.2.6.8 and 6.1.1.4'

loop_
_geom_angle_atom_site_label_1
_geom_angle_atom_site_label_2
_geom_angle_atom_site_label_3
_geom_angle
C53 S1 C4 91.6(2)
C39 S2 C1 91.9(2)
C7 O1 C10 130.0(3)
C41 O2 C84 116.7(5)
C100 O3 C74 116.9(5)
C34 O4 C87 117.5(5)
C58 O5 C79 117.8(5)
C65 O6 C82 117.7(5)
C86 O8 C90 115.8(9)
C76 O9 C85 116.4(11)
C16 N1 C32 121.1(3)
C16 N1 C37 119.9(4)
C37 N1 C32 118.3(4)
C29 N2 C52 121.0(4)
C29 N2 C91A 114.0(5)
C52 N2 C91A 121.1(6)
C91B N2 C29 123.6(5)
C91B N2 C52 114.7(5)
C27 N3 C38 119.3(4)
C50 N3 C27 121.0(4)
C50 N3 C38 119.7(4)
C31 N4 C43 115.6(4)
C54 N4 C31 116.0(4)
C54 N4 C43 118.3(4)
C4 C1 S2 120.8(3)
C25 C1 S2 111.9(3)
C25 C1 C4 127.4(4)
C13 C2 C7 111.4(4)
C26 C2 C7 126.4(4)
C26 C2 C13 122.0(4)
C23 C3 C24 108.9(4)
C45 C3 C23 118.7(4)
C45 C3 C24 132.4(4)
C1 C4 S1 120.6(3)
C20 C4 S1 111.4(3)
C20 C4 C1 128.0(4)
C9 C5 C7 129.5(3)
C9 C5 C12 120.3(4)
C12 C5 C7 110.2(3)
C12 C6 H6 120.6
C22 C6 H6 120.6
C22 C6 C12 118.8(4)
O1 C7 C2 104.6(3)
O1 C7 C5 110.1(3)
O1 C7 C25 117.6(3)
C2 C7 C5 101.6(3)
C25 C7 C2 109.8(3)
C25 C7 C5 111.6(3)
C13 C8 H8 120.3
C13 C8 C28 119.4(4)
C28 C8 H8 120.3
C5 C9 H9 120.2
C5 C9 C31 119.6(4)
C31 C9 H9 120.2
O1 C10 C11 108.9(3)
O1 C10 C20 118.4(3)
O1 C10 C23 104.5(3)
C20 C10 C11 110.6(3)
C23 C10 C11 101.8(3)
C23 C10 C20 111.2(3)
C21 C11 C10 128.1(4)
C21 C11 C24 122.1(4)
C24 C11 C10 109.8(4)
C5 C12 C13 108.6(3)
C6 C12 C5 120.3(4)
C6 C12 C13 131.0(4)
C2 C13 C12 108.0(3)
C8 C13 C2 119.2(4)
C8 C13 C12 132.8(4)
C25 C14 H14 123.4
C39 C14 H14 123.4
C39 C14 C25 113.1(4)
C20 C15 H15 123.8
C53 C15 H15 123.8
C53 C15 C20 112.3(4)
N1 C16 C17 120.2(4)
C18 C16 N1 121.1(4)
C18 C16 C17 118.7(4)
C16 C17 H17 120.5
C23 C17 C16 118.9(4)
C23 C17 H17 120.5
C16 C18 H18 119.2
C45 C18 C16 121.6(4)
C45 C18 H18 119.2
C35 C19 H19 119.1
C35 C19 C50 121.7(4)
C50 C19 H19 119.1
C4 C20 C10 124.4(3)
C4 C20 C15 112.1(4)
C15 C20 C10 122.9(4)
C11 C21 H21 120.2
C11 C21 C50 119.5(4)
C50 C21 H21 120.2
C6 C22 H22 119.4
C6 C22 C31 121.1(4)
C31 C22 H22 119.4
C3 C23 C10 110.3(4)
C17 C23 C3 122.5(4)
C17 C23 C10 127.3(4)
C11 C24 C3 109.3(4)
C35 C24 C3 131.8(4)
C35 C24 C11 118.9(4)
C1 C25 C7 125.6(3)
C1 C25 C14 111.1(4)
C14 C25 C7 123.0(3)
C2 C26 H26 120.6
C2 C26 C29 118.9(4)
C29 C26 H26 120.6
C33 C27 N3 121.5(4)
C33 C27 C63 117.8(5)
C63 C27 N3 120.7(4)
C8 C28 H28 119.4
C8 C28 C29 121.1(4)
C29 C28 H28 119.4
C26 C29 N2 121.2(4)
C26 C29 C28 119.3(4)
C28 C29 N2 119.5(4)
C37 C30 H30 119.9
C49 C30 H30 119.9
C49 C30 C37 120.3(5)
C9 C31 N4 121.3(4)
C22 C31 N4 118.9(4)
C22 C31 C9 119.7(4)
C36 C32 N1 121.4(4)
C61 C32 N1 120.5(4)
C61 C32 C36 118.1(4)
C27 C33 H33 119.0
C40 C33 C27 122.0(5)
C40 C33 H33 119.0
O4 C34 C44 124.9(6)
O4 C34 C71 115.8(5)
C44 C34 C71 119.2(5)
C19 C35 C24 119.3(4)
C19 C35 H35 120.3
C24 C35 H35 120.3
C32 C36 H36 118.6
C57 C36 C32 122.8(5)
C57 C36 H36 118.6
C30 C37 N1 120.4(4)
C51 C37 N1 121.0(4)
C51 C37 C30 118.6(4)
C42 C38 N3 120.0(4)
C81 C38 N3 120.3(5)
C81 C38 C42 119.6(5)
S2 C39 H39 124.0
C14 C39 S2 112.0(3)
C14 C39 H39 124.0
C33 C40 H40 120.3
C58 C40 C33 119.4(5)
C58 C40 H40 120.3
O2 C41 C49 115.6(5)
C60 C41 O2 124.6(5)
C60 C41 C49 119.7(4)
C38 C42 H42 119.4
C38 C42 C47 121.2(5)
C47 C42 H42 119.4
C48 C43 N4 119.7(4)
C48 C43 C56 117.9(5)
C56 C43 N4 122.2(5)
C34 C44 H44 120.5
C34 C44 C48 119.1(5)
C48 C44 H44 120.5
C3 C45 H45 120.3
C18 C45 C3 119.5(4)
C18 C45 H45 120.3
C42 C47 H47 120.6
C65 C47 C42 118.8(5)
C65 C47 H47 120.6
C43 C48 C44 122.5(5)
C43 C48 H48 118.7
C44 C48 H48 118.7
C30 C49 C41 120.3(5)
C30 C49 H49 119.9
C41 C49 H49 119.9
N3 C50 C19 120.6(4)
N3 C50 C21 120.9(4)
C21 C50 C19 118.5(4)
C37 C51 H51 119.1
C37 C51 C60 121.7(5)
C60 C51 H51 119.1
C55 C52 N2 121.3(5)
C55 C52 C67 119.4(6)
C67 C52 N2 119.3(6)
S1 C53 H53 123.7
C15 C53 S1 112.6(3)
C15 C53 H53 123.7
C77 C54 N4 121.7(5)
C77 C54 C80 119.7(6)
C80 C54 N4 118.6(5)
C52 C55 H55 120.2
C52 C55 C75 119.6(7)
C75 C55 H55 120.2
C43 C56 H56 119.8
C71 C56 C43 120.4(6)
C71 C56 H56 119.8
C36 C57 H57 120.8
C36 C57 C74 118.5(5)
C74 C57 H57 120.8
C40 C58 O5 124.6(6)
C40 C58 C68 119.6(5)
C68 C58 O5 115.8(5)
C41 C60 C51 119.4(5)
C41 C60 H60 120.3
C51 C60 H60 120.3
C32 C61 H61 120.4
C32 C61 C62 119.3(5)
C62 C61 H61 120.4
C61 C62 H62 120.1
C74 C62 C61 119.8(5)
C74 C62 H62 120.1
C27 C63 H63 120.0
C68 C63 C27 120.0(5)
C68 C63 H63 120.0
C47 C65 O6 123.2(6)
C47 C65 C69 120.3(5)
C69 C65 O6 116.5(6)
C52 C67 H67 120.0
C101 C67 C52 120.1(9)
C101 C67 H67 120.0
C58 C68 H68 119.4
C63 C68 C58 121.3(5)
C63 C68 H68 119.4
C65 C69 H69 119.6
C65 C69 C81 120.9(6)
C81 C69 H69 119.6
C34 C71 H71 119.6
C56 C71 C34 120.9(5)
C56 C71 H71 119.6
C57 C74 O3 113.8(5)
C57 C74 C62 121.5(5)
C62 C74 O3 124.7(6)
C55 C75 H75 119.7
C55 C75 C76 120.5(9)
C76 C75 H75 119.7
O9 C76 C75 114.5(11)
C101 C76 O9 126.1(11)
C101 C76 C75 119.4(7)
C54 C77 H77 119.5
C54 C77 C83 121.0(6)
C83 C77 H77 119.5
O5 C79 H79A 109.5
O5 C79 H79B 109.5
O5 C79 H79C 109.5
H79A C79 H79B 109.5
H79A C79 H79C 109.5
H79B C79 H79C 109.5
C54 C80 H80 120.3
C89 C80 C54 119.4(7)
C89 C80 H80 120.3
C38 C81 C69 119.3(6)
C38 C81 H81 120.4
C69 C81 H81 120.4
O6 C82 H82A 109.5
O6 C82 H82B 109.5
O6 C82 H82C 109.5
H82A C82 H82B 109.5
H82A C82 H82C 109.5
H82B C82 H82C 109.5
C77 C83 H83 120.4
C86 C83 C77 119.2(7)
C86 C83 H83 120.4
O2 C84 H84A 109.5
O2 C84 H84B 109.5
O2 C84 H84C 109.5
H84A C84 H84B 109.5
H84A C84 H84C 109.5
H84B C84 H84C 109.5
O9 C85 H85A 109.5
O9 C85 H85B 109.5
O9 C85 H85C 109.5
H85A C85 H85B 109.5
H85A C85 H85C 109.5
H85B C85 H85C 109.5
O8 C86 C83 124.1(9)
O8 C86 C89 115.9(8)
C83 C86 C89 119.9(7)
O4 C87 H87A 109.5
O4 C87 H87B 109.5
O4 C87 H87C 109.5
H87A C87 H87B 109.5
H87A C87 H87C 109.5
H87B C87 H87C 109.5
C80 C89 C86 120.5(7)
C80 C89 H89 119.8
C86 C89 H89 119.8
O8 C90 H90A 109.5
O8 C90 H90B 109.5
O8 C90 H90C 109.5
H90A C90 H90B 109.5
H90A C90 H90C 109.5
H90B C90 H90C 109.5
C92A C91A N2 120.4(5)
C92A C91A C96A 120.0
C96A C91A N2 119.6(5)
C91A C92A H92A 120.0
C91A C92A C93A 120.0
C93A C92A H92A 120.0
C92A C93A H93A 120.0
C94A C93A C92A 120.0
C94A C93A H93A 120.0
C93A C94A C95A 120.0
O7A C94A C93A 124.4(6)
O7A C94A C95A 115.6(6)
C94A C95A H95A 120.0
C94A C95A C96A 120.0
C96A C95A H95A 120.0
C91A C96A H96A 120.0
C95A C96A C91A 120.0
C95A C96A H96A 120.0
C94A O7A C72A 116.7(9)
O7A C72A H72A 109.5
O7A C72A H72B 109.5
O7A C72A H72C 109.5
H72A C72A H72B 109.5
H72A C72A H72C 109.5
H72B C72A H72C 109.5
C92B C91B N2 119.4(5)
C92B C91B C96B 120.0
C96B C91B N2 120.5(5)
C91B C92B H92B 120.0
C91B C92B C93B 120.0
C93B C92B H92B 120.0
C92B C93B H93B 120.0
C94B C93B C92B 120.0
C94B C93B H93B 120.0
C95B C94B C93B 120.0
O7B C94B C93B 115.0(6)
O7B C94B C95B 125.0(6)
C94B C95B H95B 120.0
C94B C95B C96B 120.0
C96B C95B H95B 120.0
C91B C96B H96B 120.0
C95B C96B C91B 120.0
C95B C96B H96B 120.0
C94B O7B C72B 118.3(12)
O7B C72B H72D 109.5
O7B C72B H72E 109.5
O7B C72B H72F 109.5
H72D C72B H72E 109.5
H72D C72B H72F 109.5
H72E C72B H72F 109.5
O3 C100 H10A 109.5
O3 C100 H10B 109.5
O3 C100 H10C 109.5
H10A C100 H10B 109.5
H10A C100 H10C 109.5
H10B C100 H10C 109.5
C67 C101 H101 119.5
C76 C101 C67 121.0(9)
C76 C101 H101 119.5
N112 C110 C118 107.5(17)
N116 C110 N112 68.1(18)
N116 C110 C118 43.6(16)
C118 O111 N116 60(4)
C110 N112 C114 90(3)
C110 N112 N116 44.9(12)
C113 N112 C110 110(2)
C113 N112 C114 144(4)
C113 N112 N116 66(2)
C113 N112 O117 93(4)
N116 N112 C114 132(3)
O117 N112 C110 129(2)
O117 N112 C114 52.4(14)
O117 N112 N116 139(3)
N112 C113 N116 60.9(16)
C115 C113 N112 136(5)
C115 C113 N116 83(4)
N112 C114 H114 81(3)
O117 C114 N112 61(2)
O117 C114 H114 89(4)
C113 C115 N116 64(2)
C110 N116 O111 121(3)
C110 N116 N112 66.9(19)
C110 N116 C113 119(2)
C110 N116 C115 150(2)
O111 N116 N112 156(2)
O111 N116 C113 119(2)
O111 N116 C115 85(2)
N112 N116 C113 52.7(17)
N112 N116 C115 84(2)
C113 N116 C115 33.2(17)
C118 N116 C110 88(3)
C118 N116 O111 34(2)
C118 N116 N112 144(3)
C118 N116 C113 150(3)
C118 N116 C115 118(3)
C114 O117 N112 66(2)
C110 C118 H111 92.0
O111 C118 C110 135(5)
O111 C118 N116 86(4)
O111 C118 H111 92.0
N116 C118 C110 49(2)
N116 C118 H111 92.0

loop_
_geom_bond_atom_site_label_1
_geom_bond_atom_site_label_2
_geom_bond_distance
S1 C4 1.733(4)
S1 C53 1.695(5)
S2 C1 1.732(4)
S2 C39 1.700(4)
O1 C7 1.440(5)
O1 C10 1.441(4)
O2 C41 1.375(6)
O2 C84 1.438(9)
O3 C74 1.393(6)
O3 C100 1.355(8)
O4 C34 1.374(6)
O4 C87 1.411(9)
O5 C58 1.372(7)
O5 C79 1.398(9)
O6 C65 1.376(7)
O6 C82 1.410(8)
O8 C86 1.375(9)
O8 C90 1.449(17)
O9 C76 1.383(9)
O9 C85 1.440(15)
N1 C16 1.408(6)
N1 C32 1.429(5)
N1 C37 1.426(5)
N2 C29 1.416(6)
N2 C52 1.426(6)
N2 C91A 1.473(6)
N2 C91B 1.394(6)
N3 C27 1.421(6)
N3 C38 1.433(6)
N3 C50 1.394(6)
N4 C31 1.422(6)
N4 C43 1.426(6)
N4 C54 1.414(7)
C1 C4 1.442(5)
C1 C25 1.366(5)
C2 C7 1.515(5)
C2 C13 1.396(5)
C2 C26 1.380(6)
C3 C23 1.402(6)
C3 C24 1.461(6)
C3 C45 1.395(6)
C4 C20 1.372(6)
C5 C7 1.523(5)
C5 C9 1.369(6)
C5 C12 1.409(5)
C6 H6 0.9300
C6 C12 1.395(6)
C6 C22 1.381(6)
C7 C25 1.514(5)
C8 H8 0.9300
C8 C13 1.388(5)
C8 C28 1.389(7)
C9 H9 0.9300
C9 C31 1.406(6)
C10 C11 1.537(5)
C10 C20 1.527(6)
C10 C23 1.526(6)
C11 C21 1.366(6)
C11 C24 1.399(6)
C12 C13 1.472(6)
C14 H14 0.9300
C14 C25 1.440(6)
C14 C39 1.360(6)
C15 H15 0.9300
C15 C20 1.421(5)
C15 C53 1.370(7)
C16 C17 1.414(6)
C16 C18 1.399(6)
C17 H17 0.9300
C17 C23 1.368(6)
C18 H18 0.9300
C18 C45 1.386(6)
C19 H19 0.9300
C19 C35 1.379(7)
C19 C50 1.404(7)
C21 H21 0.9300
C21 C50 1.402(6)
C22 H22 0.9300
C22 C31 1.392(6)
C24 C35 1.393(6)
C26 H26 0.9300
C26 C29 1.399(6)
C27 C33 1.379(6)
C27 C63 1.393(7)
C28 H28 0.9300
C28 C29 1.403(6)
C30 H30 0.9300
C30 C37 1.392(6)
C30 C49 1.377(7)
C32 C36 1.398(6)
C32 C61 1.380(7)
C33 H33 0.9300
C33 C40 1.372(7)
C34 C44 1.381(8)
C34 C71 1.391(9)
C35 H35 0.9300
C36 H36 0.9300
C36 C57 1.361(7)
C37 C51 1.374(7)
C38 C42 1.376(7)
C38 C81 1.370(7)
C39 H39 0.9300
C40 H40 0.9300
C40 C58 1.366(8)
C41 C49 1.394(8)
C41 C60 1.372(8)
C42 H42 0.9300
C42 C47 1.384(7)
C43 C48 1.373(7)
C43 C56 1.397(7)
C44 H44 0.9300
C44 C48 1.386(7)
C45 H45 0.9300
C47 H47 0.9300
C47 C65 1.364(8)
C48 H48 0.9300
C49 H49 0.9300
C51 H51 0.9300
C51 C60 1.387(7)
C52 C55 1.378(9)
C52 C67 1.392(9)
C53 H53 0.9300
C54 C77 1.378(8)
C54 C80 1.404(8)
C55 H55 0.9300
C55 C75 1.388(8)
C56 H56 0.9300
C56 C71 1.376(7)
C57 H57 0.9300
C57 C74 1.366(9)
C58 C68 1.372(8)
C60 H60 0.9300
C61 H61 0.9300
C61 C62 1.416(8)
C62 H62 0.9300
C62 C74 1.368(8)
C63 H63 0.9300
C63 C68 1.366(8)
C65 C69 1.375(9)
C67 H67 0.9300
C67 C101 1.387(10)
C68 H68 0.9300
C69 H69 0.9300
C69 C81 1.379(9)
C71 H71 0.9300
C75 H75 0.9300
C75 C76 1.399(14)
C76 C101 1.343(16)
C77 H77 0.9300
C77 C83 1.383(8)
C79 H79A 0.9600
C79 H79B 0.9600
C79 H79C 0.9600
C80 H80 0.9300
C80 C89 1.366(10)
C81 H81 0.9300
C82 H82A 0.9600
C82 H82B 0.9600
C82 H82C 0.9600
C83 H83 0.9300
C83 C86 1.382(12)
C84 H84A 0.9600
C84 H84B 0.9600
C84 H84C 0.9600
C85 H85A 0.9600
C85 H85B 0.9600
C85 H85C 0.9600
C86 C89 1.404(14)
C87 H87A 0.9600
C87 H87B 0.9600
C87 H87C 0.9600
C89 H89 0.9300
C90 H90A 0.9600
C90 H90B 0.9600
C90 H90C 0.9600
C91A C92A 1.3900
C91A C96A 1.3900
C92A H92A 0.9300
C92A C93A 1.3900
C93A H93A 0.9300
C93A C94A 1.3900
C94A C95A 1.3900
C94A O7A 1.382(8)
C95A H95A 0.9300
C95A C96A 1.3900
C96A H96A 0.9300
O7A C72A 1.39(2)
C72A H72A 0.9600
C72A H72B 0.9600
C72A H72C 0.9600
C91B C92B 1.3900
C91B C96B 1.3900
C92B H92B 0.9300
C92B C93B 1.3900
C93B H93B 0.9300
C93B C94B 1.3900
C94B C95B 1.3900
C94B O7B 1.359(8)
C95B H95B 0.9300
C95B C96B 1.3900
C96B H96B 0.9300
O7B C72B 1.49(2)
C72B H72D 0.9600
C72B H72E 0.9600
C72B H72F 0.9600
C100 H10A 0.9600
C100 H10B 0.9600
C100 H10C 0.9600
C101 H101 0.9300
C110 N112 1.49(3)
C110 N116 1.14(2)
C110 C118 1.52(4)
O111 N116 1.21(3)
O111 C118 0.67(4)
N112 C113 1.37(3)
N112 C114 1.51(3)
N112 N116 1.50(3)
N112 O117 1.45(4)
C113 C115 0.96(5)
C113 N116 1.57(4)
C114 O117 1.31(3)
C114 H114 1.04(5)
C115 N116 1.74(3)
N116 C118 1.05(4)
C118 H111 0.9800

loop_
_geom_torsion_atom_site_label_1
_geom_torsion_atom_site_label_2
_geom_torsion_atom_site_label_3
_geom_torsion_atom_site_label_4
_geom_torsion
S1 C4 C20 C10 172.2(3)
S1 C4 C20 C15 1.4(5)
S2 C1 C4 S1 -26.1(5)
S2 C1 C4 C20 154.8(4)
S2 C1 C25 C7 176.1(3)
S2 C1 C25 C14 1.7(5)
O1 C7 C25 C1 46.3(6)
O1 C7 C25 C14 -139.9(4)
O1 C10 C11 C21 -70.5(5)
O1 C10 C11 C24 109.6(4)
O1 C10 C20 C4 46.4(5)
O1 C10 C20 C15 -143.7(4)
O1 C10 C23 C3 -112.4(3)
O1 C10 C23 C17 67.0(5)
O2 C41 C49 C30 178.8(5)
O2 C41 C60 C51 179.4(5)
O4 C34 C44 C48 178.6(5)
O4 C34 C71 C56 -177.7(5)
O5 C58 C68 C63 -178.9(6)
O6 C65 C69 C81 -179.0(9)
O8 C86 C89 C80 177.3(10)
O9 C76 C101 C67 178.9(6)
N1 C16 C17 C23 178.3(4)
N1 C16 C18 C45 -179.0(4)
N1 C32 C36 C57 176.5(5)
N1 C32 C61 C62 -177.5(5)
N1 C37 C51 C60 178.1(5)
N2 C52 C55 C75 -179.2(5)
N2 C52 C67 C101 178.3(5)
N2 C91A C92A C93A -179.7(8)
N2 C91A C96A C95A 179.7(8)
N2 C91B C92B C93B -176.7(9)
N2 C91B C96B C95B 176.6(9)
N3 C27 C33 C40 -177.7(4)
N3 C27 C63 C68 178.6(5)
N3 C38 C42 C47 -175.0(5)
N3 C38 C81 C69 175.0(8)
N4 C43 C48 C44 -174.5(4)
N4 C43 C56 C71 175.2(5)
N4 C54 C77 C83 179.6(6)
N4 C54 C80 C89 -178.7(7)
C1 S2 C39 C14 1.8(4)
C1 C4 C20 C10 -8.6(7)
C1 C4 C20 C15 -179.4(4)
C2 C7 C25 C1 165.8(4)
C2 C7 C25 C14 -20.4(5)
C2 C26 C29 N2 -177.3(4)
C2 C26 C29 C28 0.5(7)
C3 C24 C35 C19 179.8(4)
C4 S1 C53 C15 0.5(4)
C4 C1 C25 C7 -4.0(7)
C4 C1 C25 C14 -178.5(4)
C5 C7 C25 C1 -82.3(5)
C5 C7 C25 C14 91.5(4)
C5 C9 C31 N4 175.9(4)
C5 C9 C31 C22 -1.8(7)
C5 C12 C13 C2 -4.4(5)
C5 C12 C13 C8 173.0(4)
C6 C12 C13 C2 178.0(4)
C6 C12 C13 C8 -4.6(8)
C6 C22 C31 N4 -175.1(4)
C6 C22 C31 C9 2.7(7)
C7 O1 C10 C11 104.4(4)
C7 O1 C10 C20 -23.0(6)
C7 O1 C10 C23 -147.4(4)
C7 C2 C13 C8 -173.9(4)
C7 C2 C13 C12 3.9(5)
C7 C2 C26 C29 173.7(4)
C7 C5 C9 C31 -179.1(4)
C7 C5 C12 C6 -178.9(4)
C7 C5 C12 C13 3.2(5)
C8 C28 C29 N2 177.9(4)
C8 C28 C29 C26 0.0(7)
C9 C5 C7 O1 -71.9(5)
C9 C5 C7 C2 177.6(4)
C9 C5 C7 C25 60.7(5)
C9 C5 C12 C6 2.4(6)
C9 C5 C12 C13 -175.5(4)
C10 O1 C7 C2 -153.6(4)
C10 O1 C7 C5 97.9(4)
C10 O1 C7 C25 -31.5(6)
C10 C11 C21 C50 -178.9(4)
C10 C11 C24 C3 -0.2(4)
C10 C11 C24 C35 179.1(4)
C11 C10 C20 C4 -80.3(5)
C11 C10 C20 C15 89.6(5)
C11 C10 C23 C3 0.9(4)
C11 C10 C23 C17 -179.6(4)
C11 C21 C50 N3 177.5(4)
C11 C21 C50 C19 -1.1(6)
C11 C24 C35 C19 0.7(6)
C12 C5 C7 O1 109.6(4)
C12 C5 C7 C2 -0.9(4)
C12 C5 C7 C25 -117.8(4)
C12 C5 C9 C31 -0.7(6)
C12 C6 C22 C31 -1.0(7)
C13 C2 C7 O1 -116.6(4)
C13 C2 C7 C5 -1.9(4)
C13 C2 C7 C25 116.3(4)
C13 C2 C26 C29 -1.5(7)
C13 C8 C28 C29 0.4(7)
C16 N1 C32 C36 -30.5(7)
C16 N1 C32 C61 148.5(5)
C16 N1 C37 C30 -56.1(6)
C16 N1 C37 C51 124.3(5)
C16 C17 C23 C3 0.9(6)
C16 C17 C23 C10 -178.5(4)
C16 C18 C45 C3 0.5(7)
C17 C16 C18 C45 1.2(6)
C18 C16 C17 C23 -1.9(6)
C20 C10 C11 C21 61.3(5)
C20 C10 C11 C24 -118.7(4)
C20 C10 C23 C3 118.7(4)
C20 C10 C23 C17 -61.8(5)
C20 C15 C53 S1 0.1(5)
C21 C11 C24 C3 179.9(4)
C21 C11 C24 C35 -0.8(6)
C22 C6 C12 C5 -1.6(6)
C22 C6 C12 C13 175.8(4)
C23 C3 C24 C11 0.8(5)
C23 C3 C24 C35 -178.4(4)
C23 C3 C45 C18 -1.5(6)
C23 C10 C11 C21 179.5(4)
C23 C10 C11 C24 -0.4(4)
C23 C10 C20 C4 167.4(4)
C23 C10 C20 C15 -22.7(5)
C24 C3 C23 C10 -1.0(4)
C24 C3 C23 C17 179.4(4)
C24 C3 C45 C18 -179.8(4)
C24 C11 C21 C50 1.0(6)
C25 C1 C4 S1 154.1(4)
C25 C1 C4 C20 -25.1(7)
C25 C14 C39 S2 -1.2(5)
C26 C2 C7 O1 67.8(5)
C26 C2 C7 C5 -177.6(4)
C26 C2 C7 C25 -59.3(5)
C26 C2 C13 C8 2.0(6)
C26 C2 C13 C12 179.8(4)
C27 N3 C38 C42 -125.1(5)
C27 N3 C38 C81 57.5(8)
C27 N3 C50 C19 -155.5(4)
C27 N3 C50 C21 25.9(7)
C27 C33 C40 C58 -0.8(7)
C27 C63 C68 C58 -1.1(10)
C28 C8 C13 C2 -1.4(6)
C28 C8 C13 C12 -178.6(4)
C29 N2 C52 C55 136.9(5)
C29 N2 C52 C67 -42.9(7)
C29 N2 C91A C92A 136.1(5)
C29 N2 C91A C96A -43.6(7)
C29 N2 C91B C92B 133.1(5)
C29 N2 C91B C96B -43.6(9)
C30 C37 C51 C60 -1.5(8)
C31 N4 C43 C48 61.1(6)
C31 N4 C43 C56 -113.9(5)
C31 N4 C54 C77 24.7(7)
C31 N4 C54 C80 -155.1(5)
C32 N1 C16 C17 -33.0(6)
C32 N1 C16 C18 147.3(4)
C32 N1 C37 C30 133.7(5)
C32 N1 C37 C51 -45.9(7)
C32 C36 C57 C74 1.3(8)
C32 C61 C62 C74 0.7(9)
C33 C27 C63 C68 -0.5(8)
C33 C40 C58 O5 179.9(5)
C33 C40 C58 C68 -0.8(8)
C34 C44 C48 C43 -0.3(8)
C35 C19 C50 N3 -177.5(4)
C35 C19 C50 C21 1.1(7)
C36 C32 C61 C62 1.6(7)
C36 C57 C74 O3 -179.5(5)
C36 C57 C74 C62 1.2(9)
C37 N1 C16 C17 157.1(4)
C37 N1 C16 C18 -22.6(6)
C37 N1 C32 C36 139.6(5)
C37 N1 C32 C61 -41.4(6)
C37 C30 C49 C41 1.0(8)
C37 C51 C60 C41 2.9(8)
C38 N3 C27 C33 -130.6(5)
C38 N3 C27 C63 50.3(7)
C38 N3 C50 C19 21.4(7)
C38 N3 C50 C21 -157.2(4)
C38 C42 C47 C65 -0.3(9)
C39 S2 C1 C4 178.1(4)
C39 S2 C1 C25 -2.0(3)
C39 C14 C25 C1 -0.3(5)
C39 C14 C25 C7 -175.0(4)
C40 C58 C68 C63 1.8(10)
C42 C38 C81 C69 -2.4(12)
C42 C47 C65 O6 178.9(6)
C42 C47 C65 C69 -1.6(11)
C43 N4 C31 C9 31.6(7)
C43 N4 C31 C22 -150.6(5)
C43 N4 C54 C77 -119.2(5)
C43 N4 C54 C80 60.9(7)
C43 C56 C71 C34 -1.4(9)
C44 C34 C71 C56 1.8(9)
C45 C3 C23 C10 -179.7(3)
C45 C3 C23 C17 0.8(6)
C45 C3 C24 C11 179.1(4)
C45 C3 C24 C35 -0.1(8)
C47 C65 C69 C81 1.5(15)
C48 C43 C56 C71 0.2(8)
C49 C30 C37 N1 179.9(5)
C49 C30 C37 C51 -0.5(8)
C49 C41 C60 C51 -2.3(8)
C50 N3 C27 C33 46.4(7)
C50 N3 C27 C63 -132.7(5)
C50 N3 C38 C42 57.9(7)
C50 N3 C38 C81 -119.5(6)
C50 C19 C35 C24 -0.9(7)
C52 N2 C29 C26 -28.8(7)
C52 N2 C29 C28 153.4(5)
C52 N2 C91A C92A -65.7(7)
C52 N2 C91A C96A 114.7(5)
C52 N2 C91B C92B -56.0(7)
C52 N2 C91B C96B 127.3(5)
C52 C55 C75 C76 -0.3(9)
C52 C67 C101 C76 2.3(11)
C53 S1 C4 C1 179.6(4)
C53 S1 C4 C20 -1.1(3)
C53 C15 C20 C4 -1.0(5)
C53 C15 C20 C10 -172.0(4)
C54 N4 C31 C9 -113.3(5)
C54 N4 C31 C22 64.5(6)
C54 N4 C43 C48 -154.9(5)
C54 N4 C43 C56 30.1(7)
C54 C77 C83 C86 -3.2(12)
C54 C80 C89 C86 1.4(14)
C55 C52 C67 C101 -1.5(9)
C55 C75 C76 O9 -179.8(5)
C55 C75 C76 C101 1.1(11)
C56 C43 C48 C44 0.7(8)
C60 C41 C49 C30 0.4(9)
C61 C32 C36 C57 -2.6(7)
C61 C62 C74 O3 178.6(5)
C61 C62 C74 C57 -2.2(9)
C63 C27 C33 C40 1.5(7)
C65 C69 C81 C38 0.5(16)
C67 C52 C55 C75 0.5(8)
C71 C34 C44 C48 -1.0(8)
C75 C76 C101 C67 -2.1(12)
C77 C54 C80 C89 1.4(11)
C77 C83 C86 O8 -176.7(10)
C77 C83 C86 C89 6.0(15)
C79 O5 C58 C40 2.1(9)
C79 O5 C58 C68 -177.2(6)
C80 C54 C77 C83 -0.5(10)
C81 C38 C42 C47 2.4(9)
C82 O6 C65 C47 -17.4(11)
C82 O6 C65 C69 163.1(8)
C83 C86 C89 C80 -5.2(16)
C84 O2 C41 C49 179.0(5)
C84 O2 C41 C60 -2.7(8)
C85 O9 C76 C75 -174.9(7)
C85 O9 C76 C101 4.1(12)
C87 O4 C34 C44 -3.5(8)
C87 O4 C34 C71 176.0(5)
C90 O8 C86 C83 7.3(18)
C90 O8 C86 C89 -175.3(12)
C91A N2 C29 C26 129.4(5)
C91A N2 C29 C28 -48.4(7)
C91A N2 C52 C55 -19.8(7)
C91A N2 C52 C67 160.4(5)
C91A N2 C91B C92B -176(4)
C91A N2 C91B C96B 7(3)
C91A C92A C93A C94A 0.0
C92A C91A C96A C95A 0.0
C92A C93A C94A C95A 0.0
C92A C93A C94A O7A 178.8(8)
C93A C94A C95A C96A 0.0
C93A C94A O7A C72A -7.8(14)
C94A C95A C96A C91A 0.0
C95A C94A O7A C72A 171.1(11)
C96A C91A C92A C93A 0.0
O7A C94A C95A C96A -178.9(7)
C91B N2 C29 C26 141.5(6)
C91B N2 C29 C28 -36.3(8)
C91B N2 C52 C55 -34.3(7)
C91B N2 C52 C67 146.0(6)
C91B N2 C91A C92A 1(3)
C91B N2 C91A C96A -178(3)
C91B C92B C93B C94B 0.0
C92B C91B C96B C95B 0.0
C92B C93B C94B C95B 0.0
C92B C93B C94B O7B 177.3(8)
C93B C94B C95B C96B 0.0
C93B C94B O7B C72B -174.6(15)
C94B C95B C96B C91B 0.0
C95B C94B O7B C72B 2.6(18)
C96B C91B C92B C93B 0.0
O7B C94B C95B C96B -177.1(9)
C100 O3 C74 C57 157.5(7)
C100 O3 C74 C62 -23.3(10)
C110 N112 C113 C115 -48(5)
C110 N112 C113 N116 -9.3(19)
C110 N112 C114 O117 -143(2)
C110 N112 N116 O111 -116(8)
C110 N112 N116 C113 168(2)
C110 N112 N116 C115 -179(2)
C110 N112 N116 C118 -50(5)
C110 N112 O117 C114 50(4)
C110 N116 C118 O111 177(5)
O111 N116 C118 C110 -177(5)
N112 C110 N116 O111 155(3)
N112 C110 N116 C113 -11(2)
N112 C110 N116 C115 3(5)
N112 C110 N116 C118 153(3)
N112 C110 C118 O111 -30(8)
N112 C110 C118 N116 -26(3)
N112 C113 C115 N116 33(4)
N112 C113 N116 C110 13(2)
N112 C113 N116 O111 -153(3)
N112 C113 N116 C115 -155(3)
N112 C113 N116 C118 -135(6)
N112 N116 C118 C110 45(4)
N112 N116 C118 O111 -138(5)
C113 N112 C114 O117 -17(5)
C113 N112 N116 C110 -168(2)
C113 N112 N116 O111 76(8)
C113 N112 N116 C115 14(2)
C113 N112 N116 C118 143(5)
C113 N112 O117 C114 170(3)
C113 C115 N116 C110 -23(6)
C113 C115 N116 O111 -179(3)
C113 C115 N116 N112 -20(3)
C113 C115 N116 C118 -169(4)
C113 N116 C118 C110 152(6)
C113 N116 C118 O111 -31(8)
C114 N112 C113 C115 -168(4)
C114 N112 C113 N116 -130(5)
C114 N112 N116 C110 -25(3)
C114 N112 N116 O111 -141(7)
C114 N112 N116 C113 143(4)
C114 N112 N116 C115 156(4)
C114 N112 N116 C118 -75(6)
C115 C113 N116 C110 167(3)
C115 C113 N116 O111 1(3)
C115 C113 N116 N112 155(3)
C115 C113 N116 C118 20(6)
C115 N116 C118 C110 164(3)
C115 N116 C118 O111 -19(6)
N116 C110 N112 C113 12(2)
N116 C110 N112 C114 162(2)
N116 C110 N112 O117 124(4)
N116 C110 C118 O111 -4(7)
N116 O111 C118 C110 3(5)
N116 N112 C113 C115 -38(5)
N116 N112 C114 O117 -126(4)
N116 N112 O117 C114 113(5)
O117 N112 C113 C115 179(4)
O117 N112 C113 N116 -143(2)
O117 N112 N116 C110 -102(5)
O117 N112 N116 O111 142(7)
O117 N112 N116 C113 65(5)
O117 N112 N116 C115 79(5)
O117 N112 N116 C118 -152(5)
C118 C110 N112 C113 31(3)
C118 C110 N112 C114 -179(2)
C118 C110 N112 N116 19(2)
C118 C110 N112 O117 143(4)
C118 C110 N116 O111 2(3)
C118 C110 N116 N112 -153(3)
C118 C110 N116 C113 -164(4)
C118 C110 N116 C115 -150(6)
C118 O111 N116 C110 -3(6)
C118 O111 N116 N112 101(9)
C118 O111 N116 C113 163(5)
C118 O111 N116 C115 163(5)
